data_8101319
loop_
_publ_author_name
'Eisenmann, Brigitte'
'R\"ossler, Ute'

_publ_section_title
;
Crystal structure of potassium tetrabarium tribismutide oxide, KBa~4~Bi~3~O
;
_journal_issue 3
_journal_name_full 'Zeitschrift f\"ur Kristallographie - New Crystal Structures'
_journal_page_first 349
_journal_page_last 350
_journal_volume 215
_journal_year 2000
_chemical_formula_sum 'Ba4 Bi3 K O'
_chemical_formula_weight 1231.40
_space_group_IT_number 140
_symmetry_cell_setting tetragonal
_symmetry_space_group_name_Hall '-I 4 2c'
_symmetry_space_group_name_H-M 'I 4/m c m'
_cell_angle_alpha 90.00
_cell_angle_beta 90.00
_cell_angle_gamma 90.00
_cell_formula_units_Z 4
_cell_length_a 8.9675(14)
_cell_length_b 8.9675(15)
_cell_length_c 16.664(3)
_cell_measurement_temperature 293(2)
_cell_volume 1340.1(4)
_diffrn_ambient_temperature 293(2)
_exptl_crystal_density_diffrn 6.104
_cod_database_code 8101319

loop_
_symmetry_equiv_pos_as_xyz
'x, y, z'
'-x, -y, z'
'x, -y, z+1/2'
'-x, y, z+1/2'
'-y, x, z'
'y, -x, z'
'y, x, z+1/2'
'-y, -x, z+1/2'
'x+1/2, y+1/2, z+1/2'
'-x+1/2, -y+1/2, z+1/2'
'x+1/2, -y+1/2, z+1'
'-x+1/2, y+1/2, z+1'
'-y+1/2, x+1/2, z+1/2'
'y+1/2, -x+1/2, z+1/2'
'y+1/2, x+1/2, z+1'
'-y+1/2, -x+1/2, z+1'
'-x, -y, -z'
'x, y, -z'
'-x, y, -z-1/2'
'x, -y, -z-1/2'
'y, -x, -z'
'-y, x, -z'
'-y, -x, -z-1/2'
'y, x, -z-1/2'
'-x+1/2, -y+1/2, -z+1/2'
'x+1/2, y+1/2, -z+1/2'
'-x+1/2, y+1/2, -z'
'x+1/2, -y+1/2, -z'
'y+1/2, -x+1/2, -z+1/2'
'-y+1/2, x+1/2, -z+1/2'
'-y+1/2, -x+1/2, -z'
'y+1/2, x+1/2, -z'

loop_
_atom_site_label
_atom_site_type_symbol
_atom_site_fract_x
_atom_site_fract_y
_atom_site_fract_z
_atom_site_U_iso_or_equiv
_atom_site_adp_type
_atom_site_occupancy
_atom_site_symmetry_multiplicity
_atom_site_Wyckoff_symbol
_atom_site_calc_flag
_atom_site_refinement_flags
_atom_site_disorder_assembly
_atom_site_disorder_group
Ba1 Ba 0.15599(6) 0.65599(6) 0.15465(4) 0.0023(2) Uani 1 16 l d S . .
K1 K 0.0000 0.0000 0.0000 0.0143(13) Uani 1 4 c d S . .
Bi1 Bi 0.62273(5) 0.12273(5) 0.0000 0.0017(2) Uani 1 8 h d S . .
Bi2 Bi 0.0000 0.0000 0.2500 0.0031(2) Uani 1 4 a d S . .
O1 O 0.0000 0.5000 0.2500 0.001(3) Uani 1 4 b d S . .

loop_
_atom_site_aniso_label
_atom_site_aniso_U_11
_atom_site_aniso_U_22
_atom_site_aniso_U_33
_atom_site_aniso_U_23
_atom_site_aniso_U_13
_atom_site_aniso_U_12
Ba1 0.0027(3) 0.0027(3) 0.0014(3) -0.00027(18) -0.00027(18) -0.0016(2)
K1 0.0018(15) 0.0018(15) 0.039(4) 0.000 0.000 0.000
Bi1 0.0021(2) 0.0021(2) 0.0009(3) 0.000 0.000 -0.0018(2)
Bi2 0.0008(3) 0.0008(3) 0.0079(4) 0.000 0.000 0.000
O1 0.002(5) 0.002(5) 0.000(7) 0.000 0.000 0.000

loop_
_geom_bond_atom_site_label_1
_geom_bond_atom_site_label_2
_geom_bond_distance
_geom_bond_site_symmetry_2
_geom_bond_publ_flag
Ba1 O1 2.5373(8) . ?
Ba1 Bi1 3.6025(8) 27 ?
Ba1 Bi1 3.6025(8) 11_454 ?
Ba1 Bi2 3.7414(6) 25 ?
Ba1 Bi2 3.7414(6) 1_565 ?
Ba1 Bi1 3.8101(10) 17_665 ?
Ba1 Ba1 3.9564(16) 2_565 ?
Ba1 Ba1 3.9729(15) 25_565 ?
Ba1 Ba1 4.2337(14) 19_556 ?
Ba1 Ba1 4.2337(14) 20_566 ?
Ba1 K1 4.2562(7) 1_565 ?
Ba1 K1 4.2562(7) 11_554 ?
K1 Bi1 3.5577(7) 27_545 ?
K1 Bi1 3.5577(7) 11_454 ?
K1 Bi1 3.5577(6) 17_655 ?
K1 Bi1 3.5577(6) 1_455 ?
K1 Bi2 4.1660(6) 17 ?
K1 Bi2 4.1660(6) . ?
K1 Ba1 4.2562(7) 28_455 ?
K1 Ba1 4.2562(7) 12_544 ?
K1 Ba1 4.2562(7) 18_545 ?
K1 Ba1 4.2562(7) 2_565 ?
K1 Ba1 4.2562(7) 27_545 ?
K1 Ba1 4.2562(7) 11_454 ?
Bi1 Bi1 3.1130(14) 17_655 ?
Bi1 K1 3.5577(7) 11_554 ?
Bi1 K1 3.5577(6) 1_655 ?
Bi1 Ba1 3.6025(8) 28 ?
Bi1 Ba1 3.6025(8) 27_545 ?
Bi1 Ba1 3.6025(8) 11_554 ?
Bi1 Ba1 3.6025(8) 12_544 ?
Bi1 Ba1 3.8102(10) 2_665 ?
Bi1 Ba1 3.8102(10) 17_665 ?
Bi2 Ba1 3.7414(6) 20_566 ?
Bi2 Ba1 3.7414(6) 11_454 ?
Bi2 Ba1 3.7414(6) 1_545 ?
Bi2 Ba1 3.7414(6) 25 ?
Bi2 Ba1 3.7414(6) 12_544 ?
Bi2 Ba1 3.7414(6) 19_546 ?
Bi2 Ba1 3.7414(6) 26_445 ?
Bi2 Ba1 3.7414(6) 2_565 ?
Bi2 K1 4.1660(6) 3 ?
O1 Ba1 2.5372(8) 2_565 ?
O1 Ba1 2.5372(8) 20_566 ?
O1 Ba1 2.5372(8) 19_556 ?
